data_2223649
loop_
_publ_author_name
'Chen, Xiao-Bao'
'Xu, Jing'
'Zheng, Ai-Hua'
'Tian, Jia-Hua'
'Luo, Hong'

_publ_section_title 3-Isopropyl-2-(4-methoxyphenoxy)-1-benzofuro[3,2-<i>d</i>]pyrimidin-4(3<i>H</i>)-one
_journal_coeditor_code BT5104
_journal_issue 11
_journal_name_full 'Acta Crystallographica Section E'
_journal_page_first o2839
_journal_paper_doi 10.1107/S1600536809042925
_journal_volume 65
_journal_year 2009
_chemical_formula_iupac 'C20 H18 N2 O4'
_chemical_formula_sum 'C20 H18 N2 O4'
_chemical_formula_weight 350.36
_chemical_name_systematic
;
3-Isopropyl-2-(4-methoxyphenoxy)-1-benzofuro[3,2-<i>d</i>]pyrimidin-
4(3<i>H</i>)-one
;
_space_group_IT_number 14
_symmetry_cell_setting monoclinic
_symmetry_space_group_name_Hall '-P 2ybc'
_symmetry_space_group_name_H-M 'P 1 21/c 1'
_atom_sites_solution_hydrogens geom
_atom_sites_solution_primary direct
_atom_sites_solution_secondary difmap
_audit_creation_method SHELXL-97
_cell_angle_alpha 90.00
_cell_angle_beta 112.0890(10)
_cell_angle_gamma 90.00
_cell_formula_units_Z 4
_cell_length_a 10.0358(7)
_cell_length_b 14.2879(10)
_cell_length_c 13.2071(9)
_cell_measurement_reflns_used 4035
_cell_measurement_temperature 298(2)
_cell_measurement_theta_max 27.17
_cell_measurement_theta_min 2.19
_cell_volume 1754.8(2)
_computing_cell_refinement 'SAINT (Bruker, 2001)'
_computing_data_collection 'SMART (Bruker, 2001)'
_computing_data_reduction 'SAINT(Bruker, 2001)'
_computing_molecular_graphics 'PLATON (Spek, 2009)'
_computing_publication_material 'SHELXTL (Sheldrick, 2008)'
_computing_structure_refinement 'SHELXL97 (Sheldrick, 2008)'
_computing_structure_solution 'SHELXS97 (Sheldrick, 2008)'
_diffrn_ambient_temperature 298(2)
_diffrn_measured_fraction_theta_full 0.995
_diffrn_measured_fraction_theta_max 0.995
_diffrn_measurement_device_type 'Bruker SMART CCD area-detector'
_diffrn_measurement_method 'phi and omega scans'
_diffrn_radiation_monochromator graphite
_diffrn_radiation_source 'fine-focus sealed tube'
_diffrn_radiation_type MoK\a
_diffrn_radiation_wavelength 0.71073
_diffrn_reflns_av_R_equivalents 0.0403
_diffrn_reflns_av_sigmaI/netI 0.0329
_diffrn_reflns_limit_h_max 12
_diffrn_reflns_limit_h_min -12
_diffrn_reflns_limit_k_max 18
_diffrn_reflns_limit_k_min -14
_diffrn_reflns_limit_l_max 16
_diffrn_reflns_limit_l_min -16
_diffrn_reflns_number 11156
_diffrn_reflns_theta_full 27.00
_diffrn_reflns_theta_max 27.00
_diffrn_reflns_theta_min 2.19
_exptl_absorpt_coefficient_mu 0.094
_exptl_absorpt_correction_type none
_exptl_crystal_colour colorless
_exptl_crystal_density_diffrn 1.326
_exptl_crystal_density_method 'not measured'
_exptl_crystal_description block
_exptl_crystal_F_000 736
_exptl_crystal_size_max 0.26
_exptl_crystal_size_mid 0.13
_exptl_crystal_size_min 0.10
_refine_diff_density_max 0.192
_refine_diff_density_min -0.233
_refine_ls_extinction_method none
_refine_ls_goodness_of_fit_ref 1.218
_refine_ls_hydrogen_treatment constr
_refine_ls_matrix_type full
_refine_ls_number_parameters 238
_refine_ls_number_reflns 3809
_refine_ls_number_restraints 0
_refine_ls_restrained_S_all 1.218
_refine_ls_R_factor_all 0.0797
_refine_ls_R_factor_gt 0.0702
_refine_ls_shift/su_max 0.000
_refine_ls_shift/su_mean 0.000
_refine_ls_structure_factor_coef Fsqd
_refine_ls_weighting_details 'calc w=1/[\s^2^(Fo^2^)+(0.0482P)^2^+0.6117P] where P=(Fo^2^+2Fc^2^)/3'
_refine_ls_weighting_scheme calc
_refine_ls_wR_factor_gt 0.1500
_refine_ls_wR_factor_ref 0.1550
_reflns_number_gt 3354
_reflns_number_total 3809
_reflns_threshold_expression I>2\s(I)
_cod_data_source_file bt5104.cif
_cod_data_source_block I
_cod_depositor_comments
;
The following automatic conversions were performed:
'_symmetry_cell_setting' value 'Monoclinic' changed to 'monoclinic'
according to '/home/saulius/struct/CIF-dictionaries/cif_core.dic'
dictionary named 'cif_core.dic' version 2.4.1 from 2010-06-29.

Automatic conversion script
Id: cif_fix_enum 1527 2010-12-29 10:47:43Z saulius 

The following automatic conversions were performed:

'_symmetry_cell_setting' value 'Monoclinic' changed to 'monoclinic'
according to /home/saulius/struct/CIF-dictionaries/cif_core.dic
dictionary named 'cif_core.dic' version 2.4.1 from 2010-06-29.

Automatic conversion script
Id: cif_fix_values 1715 2011-07-08 13:25:40Z adriana 
;
_cod_original_sg_symbol_H-M 'P 21/c'
_cod_database_code 2223649
_cod_database_fobs_code 2223649

loop_
_symmetry_equiv_pos_as_xyz
'x, y, z'
'-x, y+1/2, -z+1/2'
'-x, -y, -z'
'x, -y-1/2, z-1/2'

loop_
_atom_site_type_symbol
_atom_site_label
_atom_site_fract_x
_atom_site_fract_y
_atom_site_fract_z
_atom_site_U_iso_or_equiv
_atom_site_adp_type
_atom_site_calc_flag
_atom_site_refinement_flags
_atom_site_occupancy
_atom_site_disorder_assembly
_atom_site_disorder_group
C C1 0.7439(2) 0.49152(15) 0.08888(16) 0.0449(5) Uani d . 1 . .
C C2 0.8316(3) 0.53714(18) 0.04468(19) 0.0556(6) Uani d . 1 . .
H H2 0.8998 0.5043 0.0268 0.067 Uiso calc R 1 . .
C C3 0.8149(3) 0.63207(19) 0.0280(2) 0.0665(7) Uani d . 1 . .
H H3 0.8725 0.6640 -0.0016 0.080 Uiso calc R 1 . .
C C4 0.7126(3) 0.68112(18) 0.0549(2) 0.0649(7) Uani d . 1 . .
H H4 0.7023 0.7451 0.0413 0.078 Uiso calc R 1 . .
C C5 0.6270(3) 0.63811(17) 0.1005(2) 0.0588(6) Uani d . 1 . .
H H5 0.5600 0.6713 0.1194 0.071 Uiso calc R 1 . .
C C6 0.6450(2) 0.54273(16) 0.11700(17) 0.0484(5) Uani d . 1 . .
C C7 0.6210(2) 0.39759(16) 0.15826(17) 0.0453(5) Uani d . 1 . .
C C8 0.7248(2) 0.39635(15) 0.11576(16) 0.0428(5) Uani d . 1 . .
C C9 0.7502(2) 0.24186(15) 0.13723(17) 0.0440(5) Uani d . 1 . .
C C10 0.5734(2) 0.31676(17) 0.19732(17) 0.0480(5) Uani d . 1 . .
C C11 0.6003(2) 0.14330(17) 0.21223(19) 0.0523(6) Uani d . 1 . .
H H11 0.5180 0.1570 0.2325 0.063 Uiso calc R 1 . .
C C12 0.5457(3) 0.0739(2) 0.1184(2) 0.0671(7) Uani d . 1 . .
H H12A 0.4782 0.1044 0.0552 0.101 Uiso calc R 1 . .
H H12B 0.4994 0.0226 0.1389 0.101 Uiso calc R 1 . .
H H12C 0.6251 0.0508 0.1019 0.101 Uiso calc R 1 . .
C C13 0.7157(3) 0.10533(19) 0.3141(2) 0.0654(7) Uani d . 1 . .
H H13A 0.8000 0.0910 0.2992 0.098 Uiso calc R 1 . .
H H13B 0.6815 0.0495 0.3369 0.098 Uiso calc R 1 . .
H H13C 0.7390 0.1513 0.3712 0.098 Uiso calc R 1 . .
C C14 0.9024(2) 0.14978(15) 0.07749(18) 0.0448(5) Uani d . 1 . .
C C15 0.8475(2) 0.14131(19) -0.0328(2) 0.0605(6) Uani d . 1 . .
H H15 0.7490 0.1470 -0.0714 0.073 Uiso calc R 1 . .
C C16 0.9378(2) 0.12422(18) -0.08780(19) 0.0567(6) Uani d . 1 . .
H H16 0.9002 0.1187 -0.1635 0.068 Uiso calc R 1 . .
C C17 1.0832(2) 0.11536(14) -0.03082(18) 0.0438(5) Uani d . 1 . .
C C18 1.1364(2) 0.12380(19) 0.08137(19) 0.0601(6) Uani d . 1 . .
H H18 1.2347 0.1177 0.1207 0.072 Uiso calc R 1 . .
C C19 1.0466(2) 0.14111(19) 0.13570(19) 0.0574(6) Uani d . 1 . .
H H19 1.0834 0.1469 0.2114 0.069 Uiso calc R 1 . .
C C20 1.1334(3) 0.1004(2) -0.1929(2) 0.0735(8) Uani d . 1 . .
H H20A 1.0674 0.0498 -0.2234 0.110 Uiso calc R 1 . .
H H20B 1.2143 0.0941 -0.2144 0.110 Uiso calc R 1 . .
H H20C 1.0859 0.1589 -0.2192 0.110 Uiso calc R 1 . .
N N1 0.79382(18) 0.31642(13) 0.10474(14) 0.0452(4) Uani d . 1 . .
N N2 0.64378(18) 0.23540(13) 0.17913(14) 0.0456(4) Uani d . 1 . .
O O1 0.56950(16) 0.48638(11) 0.16127(13) 0.0528(4) Uani d . 1 . .
O O2 0.48616(19) 0.31249(13) 0.24071(16) 0.0677(5) Uani d . 1 . .
O O3 0.80979(17) 0.15842(11) 0.13495(14) 0.0561(4) Uani d . 1 . .
O O4 1.18117(17) 0.09783(12) -0.07769(13) 0.0584(4) Uani d . 1 . .

loop_
_atom_site_aniso_label
_atom_site_aniso_U_11
_atom_site_aniso_U_22
_atom_site_aniso_U_33
_atom_site_aniso_U_12
_atom_site_aniso_U_13
_atom_site_aniso_U_23
C1 0.0430(11) 0.0496(12) 0.0382(11) -0.0016(9) 0.0107(9) -0.0053(9)
C2 0.0547(13) 0.0561(15) 0.0600(14) -0.0039(11) 0.0262(11) -0.0047(11)
C3 0.0730(17) 0.0602(16) 0.0691(17) -0.0135(13) 0.0298(14) -0.0014(13)
C4 0.0740(17) 0.0493(14) 0.0637(16) -0.0016(12) 0.0171(13) -0.0009(12)
C5 0.0604(14) 0.0517(14) 0.0591(15) 0.0087(11) 0.0165(12) -0.0055(11)
C6 0.0458(11) 0.0535(13) 0.0413(11) 0.0041(10) 0.0112(9) -0.0028(9)
C7 0.0404(11) 0.0526(13) 0.0428(11) 0.0062(9) 0.0154(9) -0.0020(9)
C8 0.0387(10) 0.0508(12) 0.0369(10) 0.0011(9) 0.0121(8) -0.0028(9)
C9 0.0417(11) 0.0494(12) 0.0416(11) 0.0044(9) 0.0165(9) 0.0009(9)
C10 0.0412(11) 0.0598(14) 0.0440(12) 0.0039(10) 0.0172(9) -0.0007(10)
C11 0.0488(12) 0.0560(14) 0.0592(14) -0.0052(10) 0.0283(11) 0.0011(11)
C12 0.0556(14) 0.0657(16) 0.0727(17) -0.0083(12) 0.0159(13) -0.0067(13)
C13 0.0754(17) 0.0685(17) 0.0530(14) -0.0054(13) 0.0250(13) 0.0105(12)
C14 0.0465(11) 0.0387(11) 0.0533(13) 0.0051(9) 0.0236(10) 0.0039(9)
C15 0.0395(11) 0.0805(18) 0.0561(15) 0.0139(11) 0.0118(10) 0.0019(12)
C16 0.0485(12) 0.0753(17) 0.0423(12) 0.0080(11) 0.0126(10) -0.0022(11)
C17 0.0438(11) 0.0368(11) 0.0532(12) 0.0047(8) 0.0210(9) 0.0034(9)
C18 0.0355(11) 0.0880(19) 0.0519(14) 0.0053(11) 0.0109(10) 0.0042(12)
C19 0.0516(13) 0.0754(17) 0.0435(12) 0.0023(12) 0.0158(10) 0.0002(11)
C20 0.0799(18) 0.088(2) 0.0628(17) 0.0156(15) 0.0391(15) -0.0024(14)
N1 0.0425(9) 0.0485(10) 0.0489(10) 0.0028(8) 0.0220(8) -0.0005(8)
N2 0.0415(9) 0.0539(11) 0.0432(10) -0.0009(8) 0.0179(8) 0.0001(8)
O1 0.0511(9) 0.0542(9) 0.0589(10) 0.0086(7) 0.0272(8) -0.0022(7)
O2 0.0671(11) 0.0722(12) 0.0841(12) 0.0062(9) 0.0517(10) 0.0032(9)
O3 0.0616(10) 0.0494(9) 0.0714(11) 0.0106(7) 0.0411(8) 0.0114(8)
O4 0.0529(9) 0.0666(11) 0.0617(10) 0.0120(8) 0.0285(8) 0.0043(8)

loop_
_atom_type_symbol
_atom_type_description
_atom_type_scat_dispersion_real
_atom_type_scat_dispersion_imag
_atom_type_scat_source
C C 0.0033 0.0016 'International Tables Vol C Tables 4.2.6.8 and 6.1.1.4'
H H 0.0000 0.0000 'International Tables Vol C Tables 4.2.6.8 and 6.1.1.4'
N N 0.0061 0.0033 'International Tables Vol C Tables 4.2.6.8 and 6.1.1.4'
O O 0.0106 0.0060 'International Tables Vol C Tables 4.2.6.8 and 6.1.1.4'

loop_
_geom_angle_atom_site_label_1
_geom_angle_atom_site_label_2
_geom_angle_atom_site_label_3
_geom_angle_site_symmetry_1
_geom_angle_site_symmetry_3
_geom_angle
_geom_angle_publ_flag
C2 C1 C6 . . 119.6(2) ?
C2 C1 C8 . . 135.5(2) ?
C6 C1 C8 . . 104.85(19) ?
C3 C2 C1 . . 118.2(2) ?
C3 C2 H2 . . 120.9 ?
C1 C2 H2 . . 120.9 ?
C2 C3 C4 . . 120.8(2) ?
C2 C3 H3 . . 119.6 ?
C4 C3 H3 . . 119.6 ?
C5 C4 C3 . . 122.1(2) ?
C5 C4 H4 . . 119.0 ?
C3 C4 H4 . . 119.0 ?
C4 C5 C6 . . 116.5(2) ?
C4 C5 H5 . . 121.7 ?
C6 C5 H5 . . 121.7 ?
O1 C6 C5 . . 125.7(2) ?
O1 C6 C1 . . 111.57(19) ?
C5 C6 C1 . . 122.7(2) ?
C8 C7 O1 . . 112.26(19) ?
C8 C7 C10 . . 123.7(2) ?
O1 C7 C10 . . 123.99(18) ?
C7 C8 N1 . . 123.5(2) ?
C7 C8 C1 . . 106.56(19) ?
N1 C8 C1 . . 129.93(18) ?
N1 C9 O3 . . 121.27(18) ?
N1 C9 N2 . . 127.03(19) ?
O3 C9 N2 . . 111.69(18) ?
O2 C10 C7 . . 127.8(2) ?
O2 C10 N2 . . 121.9(2) ?
C7 C10 N2 . . 110.30(17) ?
N2 C11 C13 . . 111.44(18) ?
N2 C11 C12 . . 112.94(19) ?
C13 C11 C12 . . 114.4(2) ?
N2 C11 H11 . . 105.7 ?
C13 C11 H11 . . 105.7 ?
C12 C11 H11 . . 105.7 ?
C11 C12 H12A . . 109.5 ?
C11 C12 H12B . . 109.5 ?
H12A C12 H12B . . 109.5 ?
C11 C12 H12C . . 109.5 ?
H12A C12 H12C . . 109.5 ?
H12B C12 H12C . . 109.5 ?
C11 C13 H13A . . 109.5 ?
C11 C13 H13B . . 109.5 ?
H13A C13 H13B . . 109.5 ?
C11 C13 H13C . . 109.5 ?
H13A C13 H13C . . 109.5 ?
H13B C13 H13C . . 109.5 ?
C15 C14 C19 . . 120.9(2) ?
C15 C14 O3 . . 120.16(19) ?
C19 C14 O3 . . 118.6(2) ?
C14 C15 C16 . . 120.0(2) ?
C14 C15 H15 . . 120.0 ?
C16 C15 H15 . . 120.0 ?
C17 C16 C15 . . 120.0(2) ?
C17 C16 H16 . . 120.0 ?
C15 C16 H16 . . 120.0 ?
O4 C17 C16 . . 124.4(2) ?
O4 C17 C18 . . 116.66(19) ?
C16 C17 C18 . . 118.9(2) ?
C19 C18 C17 . . 120.9(2) ?
C19 C18 H18 . . 119.5 ?
C17 C18 H18 . . 119.5 ?
C14 C19 C18 . . 119.2(2) ?
C14 C19 H19 . . 120.4 ?
C18 C19 H19 . . 120.4 ?
O4 C20 H20A . . 109.5 ?
O4 C20 H20B . . 109.5 ?
H20A C20 H20B . . 109.5 ?
O4 C20 H20C . . 109.5 ?
H20A C20 H20C . . 109.5 ?
H20B C20 H20C . . 109.5 ?
C9 N1 C8 . . 113.92(17) ?
C9 N2 C10 . . 121.34(18) ?
C9 N2 C11 . . 121.94(18) ?
C10 N2 C11 . . 116.67(17) ?
C7 O1 C6 . . 104.74(16) ?
C9 O3 C14 . . 118.74(16) ?
C17 O4 C20 . . 118.16(19) ?

loop_
_geom_bond_atom_site_label_1
_geom_bond_atom_site_label_2
_geom_bond_site_symmetry_2
_geom_bond_distance
_geom_bond_publ_flag
C1 C2 . 1.388(3) ?
C1 C6 . 1.392(3) ?
C1 C8 . 1.436(3) ?
C2 C3 . 1.374(4) ?
C2 H2 . 0.9300 ?
C3 C4 . 1.395(4) ?
C3 H3 . 0.9300 ?
C4 C5 . 1.367(4) ?
C4 H4 . 0.9300 ?
C5 C6 . 1.381(3) ?
C5 H5 . 0.9300 ?
C6 O1 . 1.377(3) ?
C7 C8 . 1.357(3) ?
C7 O1 . 1.376(3) ?
C7 C10 . 1.418(3) ?
C8 N1 . 1.372(3) ?
C9 N1 . 1.285(3) ?
C9 O3 . 1.339(3) ?
C9 N2 . 1.378(3) ?
C10 O2 . 1.215(3) ?
C10 N2 . 1.427(3) ?
C11 N2 . 1.502(3) ?
C11 C13 . 1.508(3) ?
C11 C12 . 1.519(3) ?
C11 H11 . 0.9800 ?
C12 H12A . 0.9600 ?
C12 H12B . 0.9600 ?
C12 H12C . 0.9600 ?
C13 H13A . 0.9600 ?
C13 H13B . 0.9600 ?
C13 H13C . 0.9600 ?
C14 C15 . 1.355(3) ?
C14 C19 . 1.365(3) ?
C14 O3 . 1.409(2) ?
C15 C16 . 1.380(3) ?
C15 H15 . 0.9300 ?
C16 C17 . 1.373(3) ?
C16 H16 . 0.9300 ?
C17 O4 . 1.368(2) ?
C17 C18 . 1.378(3) ?
C18 C19 . 1.369(3) ?
C18 H18 . 0.9300 ?
C19 H19 . 0.9300 ?
C20 O4 . 1.414(3) ?
C20 H20A . 0.9600 ?
C20 H20B . 0.9600 ?
C20 H20C . 0.9600 ?

loop_
_geom_hbond_atom_site_label_D
_geom_hbond_atom_site_label_H
_geom_hbond_atom_site_label_A
_geom_hbond_site_symmetry_A
_geom_hbond_distance_DH
_geom_hbond_distance_HA
_geom_hbond_distance_DA
_geom_hbond_angle_DHA
C4 H4 O4 3_765 0.93 2.49 3.311(3) 146.9
C11 H11 O2 . 0.98 2.25 2.761(3) 111
C12 H12C O3 . 0.96 2.32 2.845(4) 114
C13 H13A O3 . 0.96 2.41 2.957(3) 116
C16 H16 Cg2 4_554 0.93 2.76 3.551(2) 143
C19 H19 Cg3 2_745 0.93 2.90 3.742(3) 152

loop_
_geom_torsion_atom_site_label_1
_geom_torsion_atom_site_label_2
_geom_torsion_atom_site_label_3
_geom_torsion_atom_site_label_4
_geom_torsion_site_symmetry_1
_geom_torsion_site_symmetry_2
_geom_torsion_site_symmetry_3
_geom_torsion_site_symmetry_4
_geom_torsion
_geom_torsion_publ_flag
C6 C1 C2 C3 . . . . -1.4(3) ?
C8 C1 C2 C3 . . . . 178.1(2) ?
C1 C2 C3 C4 . . . . 0.0(4) ?
C2 C3 C4 C5 . . . . 1.3(4) ?
C3 C4 C5 C6 . . . . -1.1(4) ?
C4 C5 C6 O1 . . . . -179.7(2) ?
C4 C5 C6 C1 . . . . -0.3(3) ?
C2 C1 C6 O1 . . . . -178.92(19) ?
C8 C1 C6 O1 . . . . 1.4(2) ?
C2 C1 C6 C5 . . . . 1.6(3) ?
C8 C1 C6 C5 . . . . -178.1(2) ?
O1 C7 C8 N1 . . . . 179.51(18) ?
C10 C7 C8 N1 . . . . 0.8(3) ?
O1 C7 C8 C1 . . . . 0.2(2) ?
C10 C7 C8 C1 . . . . -178.48(19) ?
C2 C1 C8 C7 . . . . 179.5(2) ?
C6 C1 C8 C7 . . . . -1.0(2) ?
C2 C1 C8 N1 . . . . 0.2(4) ?
C6 C1 C8 N1 . . . . 179.8(2) ?
C8 C7 C10 O2 . . . . 176.5(2) ?
O1 C7 C10 O2 . . . . -2.0(4) ?
C8 C7 C10 N2 . . . . -3.5(3) ?
O1 C7 C10 N2 . . . . 177.99(18) ?
C19 C14 C15 C16 . . . . -0.4(4) ?
O3 C14 C15 C16 . . . . -174.0(2) ?
C14 C15 C16 C17 . . . . 0.3(4) ?
C15 C16 C17 O4 . . . . 179.5(2) ?
C15 C16 C17 C18 . . . . 0.0(4) ?
O4 C17 C18 C19 . . . . -179.8(2) ?
C16 C17 C18 C19 . . . . -0.3(4) ?
C15 C14 C19 C18 . . . . 0.1(4) ?
O3 C14 C19 C18 . . . . 173.9(2) ?
C17 C18 C19 C14 . . . . 0.2(4) ?
O3 C9 N1 C8 . . . . -177.98(18) ?
N2 C9 N1 C8 . . . . 0.8(3) ?
C7 C8 N1 C9 . . . . 0.8(3) ?
C1 C8 N1 C9 . . . . 179.9(2) ?
N1 C9 N2 C10 . . . . -3.9(3) ?
O3 C9 N2 C10 . . . . 174.94(17) ?
N1 C9 N2 C11 . . . . 178.7(2) ?
O3 C9 N2 C11 . . . . -2.5(3) ?
O2 C10 N2 C9 . . . . -175.2(2) ?
C7 C10 N2 C9 . . . . 4.8(3) ?
O2 C10 N2 C11 . . . . 2.4(3) ?
C7 C10 N2 C11 . . . . -177.66(17) ?
C13 C11 N2 C9 . . . . 70.7(3) ?
C12 C11 N2 C9 . . . . -59.8(3) ?
C13 C11 N2 C10 . . . . -106.9(2) ?
C12 C11 N2 C10 . . . . 122.7(2) ?
C8 C7 O1 C6 . . . . 0.7(2) ?
C10 C7 O1 C6 . . . . 179.3(2) ?
C5 C6 O1 C7 . . . . 178.2(2) ?
C1 C6 O1 C7 . . . . -1.3(2) ?
N1 C9 O3 C14 . . . . -11.9(3) ?
N2 C9 O3 C14 . . . . 169.19(17) ?
C15 C14 O3 C9 . . . . -79.2(3) ?
C19 C14 O3 C9 . . . . 107.1(2) ?
C16 C17 O4 C20 . . . . 8.2(3) ?
C18 C17 O4 C20 . . . . -172.2(2) ?

loop_
_cod_related_entry_id
_cod_related_entry_database
_cod_related_entry_code
1 ChemSpider 24743603
